data_9001548
loop_
_publ_author_name
'Oberti R'
'Ungaretti L'
'Cannillo E'
'Hawthorne F C'

_publ_section_title
;
 The mechanism of Cl incorporation in amphibole
 Sample: Cl(0)
 Locality: Nuptse Glacier moraine, Everest Massif, Nepal
;
_journal_name_full 'American Mineralogist'
_journal_page_first 746
_journal_page_last 752
_journal_volume 78
_journal_year 1993
_chemical_formula_sum 'Al2.3 Ca1.94 F0.26 Fe2.76 H2.12 K1.9 Mg1.8 Na1.56 O23.74 Si6.08 Ti0.06'
_chemical_name_mineral Amphibole
_space_group_IT_number 12
_symmetry_space_group_name_Hall '-C 2y'
_symmetry_space_group_name_H-M 'C 1 2/m 1'
_cell_angle_alpha 90
_cell_angle_beta 105.17
_cell_angle_gamma 90
_cell_formula_units_Z 2
_cell_length_a 9.895
_cell_length_b 18.119
_cell_length_c 5.332
_cell_volume 922.649
_cod_original_formula_sum 'Na1.56 K1.9 Mg1.8 Fe2.76 Al2.3 Ti.06 Ca1.94 Si6.08 O23.74 F.26 H2.12'
_cod_database_code 9001548

loop_
_symmetry_equiv_pos_as_xyz
x,y,z
1/2+x,1/2+y,z
x,-y,z
1/2+x,1/2-y,z
-x,y,-z
1/2-x,1/2+y,-z
-x,-y,-z
1/2-x,1/2-y,-z

loop_
_atom_site_label
_atom_site_fract_x
_atom_site_fract_y
_atom_site_fract_z
_atom_site_occupancy
_atom_site_U_iso_or_equiv
_atom_site_type_symbol
_atom_site_attached_hydrogens
Na4 0.00000 0.28080 0.50000 0.03000 0.00950 Na 0
NaA 0.00000 0.50000 0.00000 0.30000 0.02786 Na 0
KA 0.00000 0.50000 0.00000 0.38000 0.02786 K 0
NaAm 0.03360 0.50000 0.07340 0.30000 0.02204 Na 0
KAm 0.03360 0.50000 0.07340 0.38000 0.02204 K 0
NaA2 0.00000 0.47140 0.00000 0.30000 0.05129 Na 0
KA2 0.00000 0.47140 0.00000 0.38000 0.05129 K 0
Mg1 0.00000 0.08970 0.50000 0.46000 0.00735 Mg 0
Fe1 0.00000 0.08970 0.50000 0.54000 0.00735 Fe 0
Mg2 0.00000 0.17800 0.00000 0.27000 0.00633 Mg 0
Fe2 0.00000 0.17800 0.00000 0.51000 0.00633 Fe 0
Al2 0.00000 0.17800 0.00000 0.19000 0.00633 Al 0
Ti2 0.00000 0.17800 0.00000 0.03000 0.00633 Ti 0
Mg3 0.00000 0.00000 0.00000 0.34000 0.00671 Mg 0
Fe3 0.00000 0.00000 0.00000 0.66000 0.00671 Fe 0
Ca4 0.00000 0.28080 0.50000 0.97000 0.00950 Ca 0
Si1 0.27910 0.08600 0.30260 0.52000 0.00570 Si 0
Al1 0.27910 0.08600 0.30260 0.48000 0.00570 Al 0
Si2 0.29110 0.17320 0.81400 1.00000 0.00583 Si 0
O1 0.10510 0.09110 0.21410 1.00000 0.01001 O 0
O2 0.11990 0.17560 0.73580 1.00000 0.00887 O 0
F3 0.10970 0.00000 0.71200 0.13000 0.01064 F 0
O-H3 0.10970 0.00000 0.71200 0.87000 0.01064 O 1
O4 0.36860 0.24990 0.79240 1.00000 0.01039 O 0
O5 0.34900 0.13920 0.10870 1.00000 0.01102 O 0
O6 0.34260 0.11950 0.60460 1.00000 0.01153 O 0
O7 0.33360 0.00000 0.28870 1.00000 0.01532 O 0
H 0.15790 0.00000 0.76030 1.00000 0.01938 H 0

loop_
_cod_changelog_entry_id
_cod_changelog_entry_author
_cod_changelog_entry_date
_cod_changelog_entry_text
1
;cod-tools version 3.8.0
Id: cif_guess_AMCSD_atom_types 9581 2023-05-17 12:35:41Z saulius
;
2023-05-18T11:36:44+03:00
;Derived atom types and hydrogen counts
from atom names that follow the AMCSD naming convention
(Wat == water, O-H == hydroxyl).
;
